data_7155216
loop_
_publ_author_name
'Haketa, Yohei'
'Tamura, Yuki'
'Yasuda, Nobuhiro'
'Maeda, Hiromitsu'

_publ_section_title
;
 Dipyrrolylpyrimidines as anion-responsive \p-electronic systems.
;
_journal_issue 34
_journal_name_full 'Organic &amp; biomolecular chemistry'
_journal_page_first 8035
_journal_page_last 8038
_journal_paper_doi 10.1039/c6ob01466f
_journal_volume 14
_journal_year 2016
_chemical_formula_moiety 'C12 H9 Br N4, C16 H36 N, Cl, O'
_chemical_formula_sum 'C28 H45 Br Cl N5 O'
_chemical_formula_weight 583.05
_chemical_name_systematic
; 
 ? 
;
_space_group_IT_number 33
_symmetry_cell_setting orthorhombic
_symmetry_Int_Tables_number 33
_symmetry_space_group_name_Hall 'P 2c -2n'
_symmetry_space_group_name_H-M 'P n a 21'
_atom_sites_solution_hydrogens geom
_atom_sites_solution_primary direct
_atom_sites_solution_secondary difmap
_audit_creation_method SHELXL-97
_audit_update_record
;
2016-06-15 deposited with the CCDC.
2016-07-22 downloaded from the CCDC.
;
_cell_angle_alpha 90.00
_cell_angle_beta 90.00
_cell_angle_gamma 90.00
_cell_formula_units_Z 4
_cell_length_a 18.4725(3)
_cell_length_b 8.38730(10)
_cell_length_c 19.5557(4)
_cell_measurement_reflns_used 18372
_cell_measurement_temperature 93(2)
_cell_measurement_theta_max 68.3
_cell_measurement_theta_min 3.3
_cell_volume 3029.85(9)
_computing_structure_refinement 'SHELXL-97 (Sheldrick, 1997)'
_computing_structure_solution 'SHELXS-97 (Sheldrick, 1990)'
_diffrn_ambient_temperature 93(2)
_diffrn_detector_area_resol_mean 10.0
_diffrn_measured_fraction_theta_full 0.999
_diffrn_measured_fraction_theta_max 0.999
_diffrn_measurement_device_type 'Rigaku RAXIS-RAPID'
_diffrn_measurement_method \w
_diffrn_radiation_monochromator graphite
_diffrn_radiation_source 'fine-focus sealed tube'
_diffrn_radiation_type CuK\a
_diffrn_radiation_wavelength 1.54187
_diffrn_reflns_av_R_equivalents 0.0464
_diffrn_reflns_av_sigmaI/netI 0.0400
_diffrn_reflns_limit_h_max 22
_diffrn_reflns_limit_h_min -21
_diffrn_reflns_limit_k_max 10
_diffrn_reflns_limit_k_min -10
_diffrn_reflns_limit_l_max 23
_diffrn_reflns_limit_l_min -23
_diffrn_reflns_number 30843
_diffrn_reflns_theta_full 68.22
_diffrn_reflns_theta_max 68.22
_diffrn_reflns_theta_min 4.52
_exptl_absorpt_coefficient_mu 2.872
_exptl_absorpt_correction_T_max 0.7621
_exptl_absorpt_correction_T_min 0.5456
_exptl_absorpt_correction_type multi-scan
_exptl_absorpt_process_details
;Higashi, T. (1995). 
 Program for Absorption Correction.
 Rigaku Corporation, Tokyo, Japan.
;
_exptl_crystal_colour colourless
_exptl_crystal_density_diffrn 1.278
_exptl_crystal_density_method 'not measured'
_exptl_crystal_description prism
_exptl_crystal_F_000 1232
_exptl_crystal_size_max 0.24
_exptl_crystal_size_mid 0.10
_exptl_crystal_size_min 0.10
_refine_diff_density_max 0.610
_refine_diff_density_min -0.373
_refine_diff_density_rms 0.066
_refine_ls_abs_structure_details 'Flack H D (1983), Acta Cryst. A39, 876-881'
_refine_ls_abs_structure_Flack -0.007(17)
_refine_ls_extinction_method none
_refine_ls_goodness_of_fit_ref 1.047
_refine_ls_hydrogen_treatment constr
_refine_ls_matrix_type full
_refine_ls_number_parameters 325
_refine_ls_number_reflns 5487
_refine_ls_number_restraints 1
_refine_ls_restrained_S_all 1.047
_refine_ls_R_factor_all 0.0436
_refine_ls_R_factor_gt 0.0372
_refine_ls_shift/su_max 0.000
_refine_ls_shift/su_mean 0.000
_refine_ls_structure_factor_coef Fsqd
_refine_ls_weighting_details 'calc w=1/[\s^2^(Fo^2^)+(0.0600P)^2^+1.9434P] where P=(Fo^2^+2Fc^2^)/3'
_refine_ls_weighting_scheme calc
_refine_ls_wR_factor_gt 0.0987
_refine_ls_wR_factor_ref 0.1068
_reflns_number_gt 4946
_reflns_number_total 5487
_reflns_threshold_expression >2sigma(I)
_cod_data_source_file c6ob01466f2.cif
_cod_data_source_block 31212m
_cod_depositor_comments
;
The following automatic conversions were performed:

'_symmetry_cell_setting' value 'Orthorhombic' changed to
'orthorhombic' according to
/usr/data/users/saulius/crontab/automatic-downloads/rss-feeds/RSC/lib/dictionaries/cif_core.dic
dictionary named 'cif_core.dic' version 2.4.2 from 2011-04-26.

Automatic conversion script
Id: cif_fix_values 4268 2015-11-12 08:31:59Z antanas 

 Adding full bibliography for 7155213--7155217.cif.
;
_cod_original_sg_symbol_Hall 'P 2c -2n '
_cod_database_code 7155216

loop_
_symmetry_equiv_pos_as_xyz
'x, y, z'
'-x, -y, z+1/2'
'-x+1/2, y+1/2, z+1/2'
'x+1/2, -y+1/2, z'

loop_
_atom_site_label
_atom_site_type_symbol
_atom_site_fract_x
_atom_site_fract_y
_atom_site_fract_z
_atom_site_U_iso_or_equiv
_atom_site_adp_type
_atom_site_occupancy
_atom_site_symmetry_multiplicity
_atom_site_calc_flag
_atom_site_refinement_flags
N1 N 0.14445(16) 0.2424(4) -0.28472(16) 0.0265(7) Uani 1 1 d .
H1 H 0.0969 0.2374 -0.2851 0.032 Uiso 1 1 calc R
N2 N 0.20165(17) 0.4151(4) -0.12136(16) 0.0264(7) Uani 1 1 d .
N3 N 0.10183(16) 0.4647(4) -0.04482(16) 0.0260(7) Uani 1 1 d .
N4 N -0.0783(2) 0.3382(5) -0.1116(2) 0.0448(9) Uani 1 1 d .
H2 H -0.0768 0.2999 -0.1535 0.054 Uiso 1 1 calc R
N5 N -0.12876(16) -0.2472(4) -0.23700(15) 0.0216(6) Uani 1 1 d .
C1 C 0.1891(2) 0.1946(5) -0.3369(2) 0.0312(9) Uani 1 1 d .
H3 H 0.1741 0.1512 -0.3795 0.037 Uiso 1 1 calc R
C2 C 0.2595(2) 0.2207(5) -0.3168(2) 0.0302(9) Uani 1 1 d .
H4 H 0.3018 0.1978 -0.3427 0.036 Uiso 1 1 calc R
C3 C 0.2575(2) 0.2868(5) -0.2513(2) 0.0267(8) Uani 1 1 d .
H5 H 0.2984 0.3176 -0.2249 0.032 Uiso 1 1 calc R
C4 C 0.1864(2) 0.2997(4) -0.23140(18) 0.0253(8) Uani 1 1 d .
C5 C 0.1543(2) 0.3533(4) -0.16745(18) 0.0239(8) Uani 1 1 d .
C6 C 0.08118(19) 0.3444(4) -0.15397(18) 0.0237(8) Uani 1 1 d .
H6 H 0.0486 0.3016 -0.1868 0.028 Uiso 1 1 calc R
C7 C 0.05598(19) 0.3998(5) -0.0909(2) 0.0257(8) Uani 1 1 d .
C8 C 0.1711(2) 0.4653(4) -0.06464(18) 0.0248(8) Uani 1 1 d .
C9 C -0.02033(19) 0.3929(4) -0.07353(19) 0.0246(8) Uani 1 1 d .
C10 C -0.04623(17) 0.4432(4) -0.01076(17) 0.0184(7) Uani 1 1 d .
H7 H -0.0177 0.4856 0.0254 0.022 Uiso 1 1 calc R
C11 C -0.1186(2) 0.4223(5) -0.0093(2) 0.0340(10) Uani 1 1 d .
H8 H -0.1495 0.4491 0.0278 0.041 Uiso 1 1 calc R
C12 C -0.1407(2) 0.3558(5) -0.0702(2) 0.0326(9) Uani 1 1 d .
H9 H -0.1889 0.3271 -0.0822 0.039 Uiso 1 1 calc R
C13 C -0.15618(19) -0.1507(4) -0.29805(18) 0.0239(7) Uani 1 1 d .
H10 H -0.1997 -0.0908 -0.2835 0.029 Uiso 1 1 calc R
H11 H -0.1186 -0.0716 -0.3105 0.029 Uiso 1 1 calc R
C14 C -0.1752(2) -0.2461(5) -0.36159(19) 0.0271(8) Uani 1 1 d .
H12 H -0.2170 -0.3164 -0.3520 0.033 Uiso 1 1 calc R
H13 H -0.1336 -0.3138 -0.3750 0.033 Uiso 1 1 calc R
C15 C -0.1940(2) -0.1302(5) -0.42000(19) 0.0309(9) Uani 1 1 d .
H14 H -0.2203 -0.1892 -0.4561 0.037 Uiso 1 1 calc R
H15 H -0.2268 -0.0466 -0.4022 0.037 Uiso 1 1 calc R
C16 C -0.1281(3) -0.0512(6) -0.4514(2) 0.0472(12) Uani 1 1 d .
H16 H -0.1435 0.0214 -0.4879 0.071 Uiso 1 1 calc R
H17 H -0.0961 -0.1330 -0.4705 0.071 Uiso 1 1 calc R
H18 H -0.1021 0.0090 -0.4162 0.071 Uiso 1 1 calc R
C17 C -0.06294(19) -0.3460(4) -0.25749(19) 0.0242(8) Uani 1 1 d .
H19 H -0.0433 -0.3981 -0.2160 0.029 Uiso 1 1 calc R
H20 H -0.0790 -0.4313 -0.2890 0.029 Uiso 1 1 calc R
C18 C -0.00218(19) -0.2526(4) -0.2918(2) 0.0287(8) Uani 1 1 d .
H21 H -0.0189 -0.2126 -0.3367 0.034 Uiso 1 1 calc R
H22 H 0.0109 -0.1597 -0.2632 0.034 Uiso 1 1 calc R
C19 C 0.06388(19) -0.3582(5) -0.3018(2) 0.0294(8) Uani 1 1 d .
H23 H 0.0505 -0.4520 -0.3298 0.035 Uiso 1 1 calc R
H24 H 0.0809 -0.3971 -0.2568 0.035 Uiso 1 1 calc R
C20 C 0.1249(2) -0.2670(6) -0.3371(2) 0.0389(10) Uani 1 1 d .
H25 H 0.1668 -0.3374 -0.3429 0.058 Uiso 1 1 calc R
H26 H 0.1387 -0.1751 -0.3090 0.058 Uiso 1 1 calc R
H27 H 0.1084 -0.2299 -0.3820 0.058 Uiso 1 1 calc R
C21 C -0.10993(18) -0.1282(4) -0.18151(17) 0.0219(7) Uani 1 1 d .
H28 H -0.1536 -0.0637 -0.1716 0.026 Uiso 1 1 calc R
H29 H -0.0725 -0.0549 -0.1996 0.026 Uiso 1 1 calc R
C22 C -0.0825(2) -0.1982(4) -0.11477(18) 0.0245(8) Uani 1 1 d .
H30 H -0.0368 -0.2566 -0.1229 0.029 Uiso 1 1 calc R
H31 H -0.1185 -0.2745 -0.0964 0.029 Uiso 1 1 calc R
C23 C -0.0698(2) -0.0643(4) -0.06298(19) 0.0265(8) Uani 1 1 d .
H32 H -0.0319 0.0083 -0.0807 0.032 Uiso 1 1 calc R
H33 H -0.1149 -0.0019 -0.0576 0.032 Uiso 1 1 calc R
C24 C -0.0465(2) -0.1283(5) 0.0064(2) 0.0371(9) Uani 1 1 d .
H34 H -0.0392 -0.0392 0.0380 0.056 Uiso 1 1 calc R
H35 H -0.0012 -0.1878 0.0014 0.056 Uiso 1 1 calc R
H36 H -0.0842 -0.1992 0.0243 0.056 Uiso 1 1 calc R
C25 C -0.18571(19) -0.3635(4) -0.21280(19) 0.0248(8) Uani 1 1 d .
H37 H -0.1635 -0.4345 -0.1783 0.030 Uiso 1 1 calc R
H38 H -0.2003 -0.4307 -0.2521 0.030 Uiso 1 1 calc R
C26 C -0.2534(2) -0.2905(5) -0.1820(2) 0.0260(8) Uani 1 1 d .
H39 H -0.2749 -0.2139 -0.2147 0.031 Uiso 1 1 calc R
H40 H -0.2407 -0.2316 -0.1398 0.031 Uiso 1 1 calc R
C27 C -0.3081(2) -0.4199(5) -0.1653(2) 0.0302(9) Uani 1 1 d .
H41 H -0.2860 -0.4967 -0.1330 0.036 Uiso 1 1 calc R
H42 H -0.3204 -0.4785 -0.2077 0.036 Uiso 1 1 calc R
C28 C -0.3775(2) -0.3535(5) -0.1339(2) 0.0332(9) Uani 1 1 d .
H43 H -0.4109 -0.4414 -0.1239 0.050 Uiso 1 1 calc R
H44 H -0.4004 -0.2795 -0.1661 0.050 Uiso 1 1 calc R
H45 H -0.3659 -0.2971 -0.0914 0.050 Uiso 1 1 calc R
Br1 Br 0.234686(18) 0.56145(5) 0.00086(2) 0.03404(12) Uani 1 1 d .
Cl1 Cl -0.02870(4) 0.19480(10) -0.29268(4) 0.02492(18) Uani 1 1 d .
O1 O 0.44856(16) 0.0551(3) -0.40700(14) 0.0334(7) Uani 1 1 d .

loop_
_atom_site_aniso_label
_atom_site_aniso_U_11
_atom_site_aniso_U_22
_atom_site_aniso_U_33
_atom_site_aniso_U_23
_atom_site_aniso_U_13
_atom_site_aniso_U_12
N1 0.0232(15) 0.0287(17) 0.0275(16) -0.0034(14) 0.0015(14) -0.0009(13)
N2 0.0237(15) 0.0280(17) 0.0274(16) 0.0011(13) -0.0022(13) -0.0036(13)
N3 0.0242(15) 0.0303(18) 0.0236(15) 0.0004(13) 0.0010(13) -0.0020(13)
N4 0.044(2) 0.040(2) 0.050(2) 0.0055(18) -0.0050(18) -0.0018(17)
N5 0.0176(14) 0.0213(16) 0.0260(15) 0.0016(13) 0.0019(12) 0.0021(12)
C1 0.035(2) 0.034(2) 0.0244(19) 0.0018(16) 0.0023(16) 0.0045(17)
C2 0.030(2) 0.031(2) 0.031(2) -0.0019(18) 0.0083(15) -0.0003(16)
C3 0.0277(19) 0.024(2) 0.0281(19) -0.0027(17) 0.0014(15) -0.0017(15)
C4 0.031(2) 0.022(2) 0.0227(17) 0.0033(14) -0.0033(15) -0.0002(15)
C5 0.0297(18) 0.0191(19) 0.0230(18) 0.0058(15) -0.0001(15) 0.0012(15)
C6 0.0237(17) 0.025(2) 0.0224(17) 0.0007(15) -0.0015(14) -0.0033(15)
C7 0.0219(17) 0.026(2) 0.0288(19) 0.0035(15) -0.0003(15) 0.0023(15)
C8 0.0270(19) 0.029(2) 0.0181(17) 0.0006(15) -0.0045(14) -0.0067(15)
C9 0.0221(17) 0.0239(19) 0.0278(19) 0.0045(15) 0.0007(15) -0.0024(14)
C10 0.0152(14) 0.0222(17) 0.018(2) 0.0054(13) 0.0012(13) 0.0024(12)
C11 0.0276(18) 0.034(2) 0.041(3) 0.0090(19) 0.0109(19) 0.0058(16)
C12 0.0221(18) 0.033(2) 0.043(2) 0.0153(19) 0.0034(17) -0.0017(16)
C13 0.0239(17) 0.0251(19) 0.0227(17) 0.0027(16) -0.0019(14) 0.0045(14)
C14 0.0229(17) 0.032(2) 0.0263(18) -0.0011(16) -0.0018(14) 0.0046(16)
C15 0.032(2) 0.037(2) 0.0233(19) 0.0054(17) -0.0059(16) 0.0028(17)
C16 0.051(3) 0.061(3) 0.030(2) 0.009(2) -0.001(2) -0.011(2)
C17 0.0225(18) 0.025(2) 0.0247(18) -0.0018(16) 0.0019(15) 0.0051(15)
C18 0.0238(16) 0.033(2) 0.0297(19) -0.0012(18) 0.0023(15) -0.0004(15)
C19 0.0193(17) 0.031(2) 0.038(2) -0.0068(18) -0.0042(16) 0.0028(15)
C20 0.024(2) 0.057(3) 0.036(2) -0.011(2) 0.0033(17) -0.0010(19)
C21 0.0210(17) 0.0201(18) 0.0245(18) -0.0018(14) 0.0036(14) 0.0014(14)
C22 0.0251(17) 0.022(2) 0.0264(19) 0.0009(15) -0.0001(14) -0.0014(14)
C23 0.0264(19) 0.025(2) 0.028(2) -0.0005(15) 0.0040(15) -0.0007(14)
C24 0.041(2) 0.041(2) 0.029(2) -0.007(2) -0.005(2) -0.0048(17)
C25 0.0281(18) 0.0220(19) 0.0244(18) 0.0013(15) 0.0031(15) -0.0014(15)
C26 0.0230(17) 0.024(2) 0.031(2) 0.0026(17) 0.0030(15) 0.0028(16)
C27 0.0266(19) 0.027(2) 0.037(2) 0.0058(17) 0.0040(16) -0.0021(16)
C28 0.0271(19) 0.038(2) 0.034(2) 0.0120(18) 0.0059(16) 0.0007(17)
Br1 0.02684(18) 0.0502(3) 0.02509(18) -0.0056(2) -0.00132(19) -0.00725(16)
Cl1 0.0233(4) 0.0246(4) 0.0269(4) 0.0019(4) -0.0044(3) -0.0063(3)
O1 0.0370(15) 0.0366(17) 0.0265(14) 0.0020(12) -0.0019(12) -0.0030(12)

loop_
_atom_type_symbol
_atom_type_description
_atom_type_scat_dispersion_real
_atom_type_scat_dispersion_imag
_atom_type_scat_source
C C 0.0181 0.0091 'International Tables Vol C Tables 4.2.6.8 and 6.1.1.4'
H H 0.0000 0.0000 'International Tables Vol C Tables 4.2.6.8 and 6.1.1.4'
Br Br -0.6763 1.2805 'International Tables Vol C Tables 4.2.6.8 and 6.1.1.4'
Cl Cl 0.3639 0.7018 'International Tables Vol C Tables 4.2.6.8 and 6.1.1.4'
N N 0.0311 0.0180 'International Tables Vol C Tables 4.2.6.8 and 6.1.1.4'
O O 0.0492 0.0322 'International Tables Vol C Tables 4.2.6.8 and 6.1.1.4'

loop_
_geom_angle_atom_site_label_1
_geom_angle_atom_site_label_2
_geom_angle_atom_site_label_3
_geom_angle
C1 N1 C4 109.0(3)
C1 N1 H1 125.5
C4 N1 H1 125.5
C8 N2 C5 113.9(3)
C8 N3 C7 114.1(3)
C9 N4 C12 106.7(4)
C9 N4 H2 126.6
C12 N4 H2 126.6
C25 N5 C21 111.1(3)
C25 N5 C17 106.7(3)
C21 N5 C17 111.3(3)
C25 N5 C13 110.8(3)
C21 N5 C13 106.7(3)
C17 N5 C13 110.3(3)
N1 C1 C2 108.0(3)
N1 C1 H3 126.0
C2 C1 H3 126.0
C1 C2 C3 107.5(4)
C1 C2 H4 126.3
C3 C2 H4 126.3
C4 C3 C2 108.4(4)
C4 C3 H5 125.8
C2 C3 H5 125.8
C3 C4 N1 107.1(3)
C3 C4 C5 131.0(3)
N1 C4 C5 121.8(3)
N2 C5 C6 121.6(3)
N2 C5 C4 115.2(3)
C6 C5 C4 123.1(3)
C5 C6 C7 118.5(3)
C5 C6 H6 120.7
C7 C6 H6 120.7
N3 C7 C6 120.9(3)
N3 C7 C9 117.9(3)
C6 C7 C9 121.2(3)
N2 C8 N3 130.9(3)
N2 C8 Br1 115.8(3)
N3 C8 Br1 113.2(3)
C10 C9 N4 108.1(3)
C10 C9 C7 122.1(3)
N4 C9 C7 129.7(4)
C11 C10 C9 108.7(4)
C11 C10 H7 125.6
C9 C10 H7 125.6
C10 C11 C12 109.2(4)
C10 C11 H8 125.4
C12 C11 H8 125.4
C11 C12 N4 107.2(3)
C11 C12 H9 126.4
N4 C12 H9 126.4
C14 C13 N5 115.9(3)
C14 C13 H10 108.3
N5 C13 H10 108.3
C14 C13 H11 108.3
N5 C13 H11 108.3
H10 C13 H11 107.4
C13 C14 C15 109.1(3)
C13 C14 H12 109.9
C15 C14 H12 109.9
C13 C14 H13 109.9
C15 C14 H13 109.9
H12 C14 H13 108.3
C16 C15 C14 113.3(3)
C16 C15 H14 108.9
C14 C15 H14 108.9
C16 C15 H15 108.9
C14 C15 H15 108.9
H14 C15 H15 107.7
C15 C16 H16 109.5
C15 C16 H17 109.5
H16 C16 H17 109.5
C15 C16 H18 109.5
H16 C16 H18 109.5
H17 C16 H18 109.5
C18 C17 N5 115.1(3)
C18 C17 H19 108.5
N5 C17 H19 108.5
C18 C17 H20 108.5
N5 C17 H20 108.5
H19 C17 H20 107.5
C19 C18 C17 110.4(3)
C19 C18 H21 109.6
C17 C18 H21 109.6
C19 C18 H22 109.6
C17 C18 H22 109.6
H21 C18 H22 108.1
C18 C19 C20 111.0(3)
C18 C19 H23 109.4
C20 C19 H23 109.4
C18 C19 H24 109.4
C20 C19 H24 109.4
H23 C19 H24 108.0
C19 C20 H25 109.5
C19 C20 H26 109.5
H25 C20 H26 109.5
C19 C20 H27 109.5
H25 C20 H27 109.5
H26 C20 H27 109.5
N5 C21 C22 115.9(3)
N5 C21 H28 108.3
C22 C21 H28 108.3
N5 C21 H29 108.3
C22 C21 H29 108.3
H28 C21 H29 107.4
C21 C22 C23 109.6(3)
C21 C22 H30 109.7
C23 C22 H30 109.7
C21 C22 H31 109.7
C23 C22 H31 109.7
H30 C22 H31 108.2
C24 C23 C22 112.0(3)
C24 C23 H32 109.2
C22 C23 H32 109.2
C24 C23 H33 109.2
C22 C23 H33 109.2
H32 C23 H33 107.9
C23 C24 H34 109.5
C23 C24 H35 109.5
H34 C24 H35 109.5
C23 C24 H36 109.5
H34 C24 H36 109.5
H35 C24 H36 109.5
N5 C25 C26 116.0(3)
N5 C25 H37 108.3
C26 C25 H37 108.3
N5 C25 H38 108.3
C26 C25 H38 108.3
H37 C25 H38 107.4
C25 C26 C27 110.2(3)
C25 C26 H39 109.6
C27 C26 H39 109.6
C25 C26 H40 109.6
C27 C26 H40 109.6
H39 C26 H40 108.1
C26 C27 C28 112.6(3)
C26 C27 H41 109.1
C28 C27 H41 109.1
C26 C27 H42 109.1
C28 C27 H42 109.1
H41 C27 H42 107.8
C27 C28 H43 109.5
C27 C28 H44 109.5
H43 C28 H44 109.5
C27 C28 H45 109.5
H43 C28 H45 109.5
H44 C28 H45 109.5

loop_
_geom_bond_atom_site_label_1
_geom_bond_atom_site_label_2
_geom_bond_distance
N1 C1 1.372(5)
N1 C4 1.385(5)
N1 H1 0.8800
N2 C8 1.314(5)
N2 C5 1.358(5)
N3 C8 1.337(5)
N3 C7 1.351(5)
N4 C9 1.384(5)
N4 C12 1.417(5)
N4 H2 0.8800
N5 C25 1.510(4)
N5 C21 1.515(5)
N5 C17 1.525(4)
N5 C13 1.529(4)
C1 C2 1.376(6)
C1 H3 0.9500
C2 C3 1.397(5)
C2 H4 0.9500
C3 C4 1.375(5)
C3 H5 0.9500
C4 C5 1.455(5)
C5 C6 1.379(5)
C6 C7 1.397(5)
C6 H6 0.9500
C7 C9 1.451(5)
C8 Br1 1.916(4)
C9 C10 1.383(5)
C10 C11 1.349(5)
C10 H7 0.9500
C11 C12 1.376(6)
C11 H8 0.9500
C12 H9 0.9500
C13 C14 1.519(5)
C13 H10 0.9900
C13 H11 0.9900
C14 C15 1.539(5)
C14 H12 0.9900
C14 H13 0.9900
C15 C16 1.516(6)
C15 H14 0.9900
C15 H15 0.9900
C16 H16 0.9800
C16 H17 0.9800
C16 H18 0.9800
C17 C18 1.525(5)
C17 H19 0.9900
C17 H20 0.9900
C18 C19 1.520(5)
C18 H21 0.9900
C18 H22 0.9900
C19 C20 1.528(6)
C19 H23 0.9900
C19 H24 0.9900
C20 H25 0.9800
C20 H26 0.9800
C20 H27 0.9800
C21 C22 1.518(5)
C21 H28 0.9900
C21 H29 0.9900
C22 C23 1.531(5)
C22 H30 0.9900
C22 H31 0.9900
C23 C24 1.520(6)
C23 H32 0.9900
C23 H33 0.9900
C24 H34 0.9800
C24 H35 0.9800
C24 H36 0.9800
C25 C26 1.517(5)
C25 H37 0.9900
C25 H38 0.9900
C26 C27 1.519(5)
C26 H39 0.9900
C26 H40 0.9900
C27 C28 1.527(5)
C27 H41 0.9900
C27 H42 0.9900
C28 H43 0.9800
C28 H44 0.9800
C28 H45 0.9800

loop_
_geom_hbond_atom_site_label_D
_geom_hbond_atom_site_label_H
_geom_hbond_atom_site_label_A
_geom_hbond_distance_DH
_geom_hbond_distance_HA
_geom_hbond_distance_DA
_geom_hbond_angle_DHA
N1 H1 Cl1 0.88 2.35 3.227(3) 173.2
N4 H2 Cl1 0.88 3.00 3.850(4) 164.2

loop_
_geom_torsion_atom_site_label_1
_geom_torsion_atom_site_label_2
_geom_torsion_atom_site_label_3
_geom_torsion_atom_site_label_4
_geom_torsion
C4 N1 C1 C2 0.3(4)
N1 C1 C2 C3 -0.5(5)
C1 C2 C3 C4 0.5(5)
C2 C3 C4 N1 -0.3(4)
C2 C3 C4 C5 176.8(4)
C1 N1 C4 C3 0.0(4)
C1 N1 C4 C5 -177.5(3)
C8 N2 C5 C6 -0.6(5)
C8 N2 C5 C4 178.8(3)
C3 C4 C5 N2 6.9(6)
N1 C4 C5 N2 -176.3(3)
C3 C4 C5 C6 -173.7(4)
N1 C4 C5 C6 3.1(6)
N2 C5 C6 C7 -0.4(5)
C4 C5 C6 C7 -179.8(3)
C8 N3 C7 C6 -1.9(5)
C8 N3 C7 C9 179.5(3)
C5 C6 C7 N3 1.8(5)
C5 C6 C7 C9 -179.7(4)
C5 N2 C8 N3 0.5(6)
C5 N2 C8 Br1 -177.6(2)
C7 N3 C8 N2 0.8(6)
C7 N3 C8 Br1 178.9(3)
C12 N4 C9 C10 -0.2(4)
C12 N4 C9 C7 179.0(4)
N3 C7 C9 C10 -3.1(5)
C6 C7 C9 C10 178.3(3)
N3 C7 C9 N4 177.7(4)
C6 C7 C9 N4 -0.9(6)
N4 C9 C10 C11 -0.5(4)
C7 C9 C10 C11 -179.8(4)
C9 C10 C11 C12 1.1(4)
C10 C11 C12 N4 -1.2(5)
C9 N4 C12 C11 0.9(4)
C25 N5 C13 C14 -61.6(4)
C21 N5 C13 C14 177.3(3)
C17 N5 C13 C14 56.3(4)
N5 C13 C14 C15 -174.1(3)
C13 C14 C15 C16 75.8(4)
C25 N5 C17 C18 172.8(3)
C21 N5 C17 C18 -65.8(4)
C13 N5 C17 C18 52.3(4)
N5 C17 C18 C19 172.9(3)
C17 C18 C19 C20 179.2(3)
C25 N5 C21 C22 58.0(4)
C17 N5 C21 C22 -60.8(4)
C13 N5 C21 C22 178.9(3)
N5 C21 C22 C23 -177.0(3)
C21 C22 C23 C24 176.6(3)
C21 N5 C25 C26 51.8(4)
C17 N5 C25 C26 173.2(3)
C13 N5 C25 C26 -66.7(4)
N5 C25 C26 C27 175.4(3)
C25 C26 C27 C28 179.8(3)
